data_4064179
loop_
_publ_author_name
'Han, Yuan'
'Yuan, Dan'
'Teng, Qiaoqiao'
'Huynh, Han Vinh'

_publ_section_title
;
 Reactivity Differences of Palladium(II) Dimers Bearing Heterocyclic
 Carbenes with Two, One, or No \a-Nitrogen Atoms toward Isocyanides
;
_journal_issue 5
_journal_name_full Organometallics
_journal_page_first 1224
_journal_paper_doi 10.1021/om101169x
_journal_volume 30
_journal_year 2011
_chemical_formula_sum 'C16 H21 I2 N3 Pd'
_chemical_formula_weight 615.56
_chemical_name_systematic
; 
 ? 
;
_space_group_IT_number 62
_symmetry_cell_setting orthorhombic
_symmetry_space_group_name_Hall '-P 2ac 2n'
_symmetry_space_group_name_H-M 'P n m a'
_atom_sites_solution_hydrogens geom
_atom_sites_solution_primary direct
_atom_sites_solution_secondary difmap
_audit_creation_method SHELXL-97
_cell_angle_alpha 90.00
_cell_angle_beta 90.00
_cell_angle_gamma 90.00
_cell_formula_units_Z 4
_cell_length_a 18.2082(8)
_cell_length_b 10.1839(4)
_cell_length_c 10.8874(5)
_cell_measurement_reflns_used 6937
_cell_measurement_temperature 223(2)
_cell_measurement_theta_max 27.50
_cell_measurement_theta_min 2.24
_cell_volume 2018.86(15)
_computing_cell_refinement 'Bruker SMART'
_computing_data_collection 'Bruker SMART'
_computing_data_reduction 'Bruker SAINT'
_computing_molecular_graphics 'Bruker SHELXTL'
_computing_publication_material 'Bruker SHELXTL'
_computing_structure_refinement 'SHELXL-97 (Sheldrick, 1997)'
_computing_structure_solution 'SHELXS-97 (Sheldrick, 1990)'
_diffrn_ambient_temperature 223(2)
_diffrn_measured_fraction_theta_full 0.998
_diffrn_measured_fraction_theta_max 0.998
_diffrn_measurement_device_type 'CCD area detector'
_diffrn_measurement_method 'phi and omega scans'
_diffrn_radiation_monochromator graphite
_diffrn_radiation_source 'fine-focus sealed tube'
_diffrn_radiation_type MoK\a
_diffrn_radiation_wavelength 0.71073
_diffrn_reflns_av_R_equivalents 0.0403
_diffrn_reflns_av_sigmaI/netI 0.0269
_diffrn_reflns_limit_h_max 23
_diffrn_reflns_limit_h_min -22
_diffrn_reflns_limit_k_max 12
_diffrn_reflns_limit_k_min -13
_diffrn_reflns_limit_l_max 12
_diffrn_reflns_limit_l_min -14
_diffrn_reflns_number 13533
_diffrn_reflns_theta_full 27.49
_diffrn_reflns_theta_max 27.49
_diffrn_reflns_theta_min 2.18
_exptl_absorpt_coefficient_mu 3.978
_exptl_absorpt_correction_T_max 0.2735
_exptl_absorpt_correction_T_min 0.1988
_exptl_absorpt_correction_type multi-scan
_exptl_absorpt_process_details 'Sadabs, (Sheldrick 2001)'
_exptl_crystal_colour Orange
_exptl_crystal_density_diffrn 2.025
_exptl_crystal_density_meas ?
_exptl_crystal_density_method 'not measured'
_exptl_crystal_description Block
_exptl_crystal_F_000 1160
_exptl_crystal_size_max 0.60
_exptl_crystal_size_mid 0.44
_exptl_crystal_size_min 0.44
_refine_diff_density_max 0.712
_refine_diff_density_min -0.707
_refine_diff_density_rms 0.100
_refine_ls_extinction_coef 0.0042(2)
_refine_ls_extinction_expression Fc^*^=kFc[1+0.001xFc^2^\l^3^/sin(2\q)]^-1/4^
_refine_ls_extinction_method SHELXL
_refine_ls_goodness_of_fit_ref 1.153
_refine_ls_hydrogen_treatment constr
_refine_ls_matrix_type full
_refine_ls_number_parameters 114
_refine_ls_number_reflns 2443
_refine_ls_number_restraints 0
_refine_ls_restrained_S_all 1.153
_refine_ls_R_factor_all 0.0310
_refine_ls_R_factor_gt 0.0288
_refine_ls_shift/su_max 0.001
_refine_ls_shift/su_mean 0.000
_refine_ls_structure_factor_coef Fsqd
_refine_ls_weighting_details 'calc w=1/[\s^2^(Fo^2^)+(0.0226P)^2^+3.1543P] where P=(Fo^2^+2Fc^2^)/3'
_refine_ls_weighting_scheme calc
_refine_ls_wR_factor_gt 0.0674
_refine_ls_wR_factor_ref 0.0685
_reflns_number_gt 2319
_reflns_number_total 2443
_reflns_threshold_expression >2sigma(I)
_cod_data_source_file om101169x_si_001.cif
_cod_data_source_block a670a
_cod_depositor_comments
;
The following automatic conversions were performed:

'_symmetry_cell_setting' value 'Orthorhombic' changed to
'orthorhombic' according to
/home/saulius/struct/CIF-dictionaries/cif_core.dic dictionary named
'cif_core.dic' version 2.4.1 from
2010-06-29.

'_exptl_absorpt_correction_type' value 'Multi-scan'
changed to 'multi-scan' according to
/home/saulius/struct/CIF-dictionaries/cif_core.dic dictionary named
'cif_core.dic' version 2.4.1 from 2010-06-29.

Automatic conversion script
Id: cif_fix_values 1715 2011-07-08 13:25:40Z adriana 

The following automatic conversions were performed:

'_exptl_crystal_density_meas' value 'Not Measured' was changed to '?'
- the value is perceived as not measured.

Automatic conversion script
Id: cif_fix_values 3008 2015-01-20 13:52:24Z robertas 
;
_cod_original_sg_symbol_H-M Pnma
_cod_database_code 4064179

loop_
_symmetry_equiv_pos_as_xyz
'x, y, z'
'-x+1/2, -y, z+1/2'
'-x, y+1/2, -z'
'x+1/2, -y+1/2, -z+1/2'
'-x, -y, -z'
'x-1/2, y, -z-1/2'
'x, -y-1/2, z'
'-x-1/2, y-1/2, z-1/2'

loop_
_atom_site_label
_atom_site_type_symbol
_atom_site_fract_x
_atom_site_fract_y
_atom_site_fract_z
_atom_site_U_iso_or_equiv
_atom_site_adp_type
_atom_site_occupancy
_atom_site_symmetry_multiplicity
_atom_site_calc_flag
_atom_site_refinement_flags
Pd1 Pd 0.597879(17) 0.2500 0.24828(3) 0.02493(11) Uani 1 2 d S
I1 I 0.462975(19) 0.2500 0.17165(4) 0.05241(14) Uani 1 2 d S
I2 I 0.735606(16) 0.2500 0.31084(3) 0.03498(12) Uani 1 2 d S
N1 N 0.63976(15) 0.1435(3) 0.0017(2) 0.0294(6) Uani 1 1 d .
N2 N 0.5354(2) 0.2500 0.5166(4) 0.0460(11) Uani 1 2 d S
C1 C 0.6296(2) 0.2500 0.0737(4) 0.0265(9) Uani 1 2 d S
C2 C 0.65648(16) 0.1820(3) -0.1185(3) 0.0285(6) Uani 1 1 d .
C3 C 0.6720(2) 0.1097(4) -0.2229(3) 0.0385(8) Uani 1 1 d .
H3 H 0.6714 0.0174 -0.2229 0.046 Uiso 1 1 calc R
C4 C 0.6884(2) 0.1818(4) -0.3280(3) 0.0448(9) Uani 1 1 d .
H4 H 0.6998 0.1369 -0.4010 0.054 Uiso 1 1 calc R
C5 C 0.6348(3) 0.0085(4) 0.0444(3) 0.0479(10) Uani 1 1 d .
H5A H 0.6482 0.0045 0.1305 0.072 Uiso 1 1 calc R
H5B H 0.6679 -0.0462 -0.0030 0.072 Uiso 1 1 calc R
H5C H 0.5848 -0.0229 0.0341 0.072 Uiso 1 1 calc R
C6 C 0.5607(3) 0.2500 0.4205(4) 0.0353(10) Uani 1 2 d S
C7 C 0.4974(3) 0.2500 0.6341(5) 0.0582(18) Uani 1 2 d S
H7 H 0.5341 0.2500 0.7011 0.070 Uiso 1 2 calc SR
C8 C 0.4517(3) 0.1280(5) 0.6432(5) 0.0761(16) Uani 1 1 d .
H8A H 0.4831 0.0514 0.6284 0.091 Uiso 1 1 calc R
H8B H 0.4320 0.1208 0.7266 0.091 Uiso 1 1 calc R
C9 C 0.3906(3) 0.1264(7) 0.5552(6) 0.094(2) Uani 1 1 d .
H9A H 0.3598 0.0493 0.5709 0.113 Uiso 1 1 calc R
H9B H 0.4103 0.1189 0.4717 0.113 Uiso 1 1 calc R
C10 C 0.3436(4) 0.2500 0.5642(10) 0.108(4) Uani 1 2 d S
H10A H 0.3073 0.2500 0.4978 0.129 Uiso 1 2 calc SR
H10B H 0.3171 0.2500 0.6426 0.129 Uiso 1 2 calc SR

loop_
_atom_site_aniso_label
_atom_site_aniso_U_11
_atom_site_aniso_U_22
_atom_site_aniso_U_33
_atom_site_aniso_U_23
_atom_site_aniso_U_13
_atom_site_aniso_U_12
Pd1 0.02247(17) 0.0347(2) 0.01766(17) 0.000 0.00205(12) 0.000
I1 0.02681(18) 0.0840(3) 0.0464(2) 0.000 -0.00841(14) 0.000
I2 0.02436(16) 0.0510(2) 0.02960(18) 0.000 -0.00110(11) 0.000
N1 0.0360(14) 0.0330(14) 0.0192(12) 0.0002(11) 0.0006(10) 0.0010(11)
N2 0.031(2) 0.078(3) 0.030(2) 0.000 0.0118(18) 0.000
C1 0.028(2) 0.030(2) 0.021(2) 0.000 -0.0031(17) 0.000
C2 0.0271(14) 0.0396(17) 0.0189(14) -0.0017(13) -0.0018(11) 0.0007(13)
C3 0.0432(19) 0.046(2) 0.0267(16) -0.0078(15) -0.0011(15) 0.0086(16)
C4 0.042(2) 0.070(3) 0.0224(16) -0.0076(16) 0.0033(14) 0.0095(19)
C5 0.079(3) 0.0334(19) 0.0315(18) -0.0001(15) 0.0059(19) 0.0020(19)
C6 0.028(2) 0.050(3) 0.028(2) 0.000 -0.0023(19) 0.000
C7 0.047(3) 0.101(5) 0.027(3) 0.000 0.011(2) 0.000
C8 0.090(4) 0.067(3) 0.072(3) 0.026(3) 0.039(3) 0.012(3)
C9 0.087(4) 0.100(5) 0.096(4) -0.025(4) 0.042(4) -0.055(4)
C10 0.034(4) 0.200(13) 0.089(6) 0.000 0.007(4) 0.000

loop_
_atom_type_symbol
_atom_type_description
_atom_type_scat_dispersion_real
_atom_type_scat_dispersion_imag
_atom_type_scat_source
C C 0.0033 0.0016 'International Tables Vol C Tables 4.2.6.8 and 6.1.1.4'
H H 0.0000 0.0000 'International Tables Vol C Tables 4.2.6.8 and 6.1.1.4'
N N 0.0061 0.0033 'International Tables Vol C Tables 4.2.6.8 and 6.1.1.4'
Pd Pd -0.9988 1.0072 'International Tables Vol C Tables 4.2.6.8 and 6.1.1.4'
I I -0.4742 1.8119 'International Tables Vol C Tables 4.2.6.8 and 6.1.1.4'

loop_
_geom_angle_atom_site_label_1
_geom_angle_atom_site_label_2
_geom_angle_atom_site_label_3
_geom_angle
_geom_angle_site_symmetry_1
_geom_angle_site_symmetry_3
C1 Pd1 C6 177.03(18) . .
C1 Pd1 I1 88.14(13) . .
C6 Pd1 I1 88.88(14) . .
C1 Pd1 I2 88.29(13) . .
C6 Pd1 I2 94.68(14) . .
I1 Pd1 I2 176.437(16) . .
C1 N1 C2 110.4(3) . .
C1 N1 C5 124.4(3) . .
C2 N1 C5 125.3(3) . .
C6 N2 C7 175.3(5) . .
N1 C1 N1 106.7(4) . 7_565
N1 C1 Pd1 126.54(18) . .
N1 C1 Pd1 126.54(18) 7_565 .
C3 C2 C2 122.1(2) . 7_565
C3 C2 N1 131.6(3) . .
C2 C2 N1 106.27(19) 7_565 .
C2 C3 C4 116.0(4) . .
C4 C4 C3 121.8(2) 7_565 .
N2 C6 Pd1 176.2(4) . .
N2 C7 C8 108.8(3) . .
N2 C7 C8 108.8(3) . 7_565
C8 C7 C8 112.1(6) . 7_565
C9 C8 C7 112.7(5) . .
C8 C9 C10 112.0(6) . .
C9 C10 C9 111.2(6) 7_565 .

loop_
_geom_bond_atom_site_label_1
_geom_bond_atom_site_label_2
_geom_bond_distance
_geom_bond_site_symmetry_2
Pd1 C1 1.986(4) .
Pd1 C6 1.993(5) .
Pd1 I1 2.5942(5) .
Pd1 I2 2.5986(4) .
N1 C1 1.352(4) .
N1 C2 1.399(4) .
N1 C5 1.454(5) .
N2 C6 1.143(6) .
N2 C7 1.455(6) .
C1 N1 1.352(4) 7_565
C2 C3 1.383(5) .
C2 C2 1.386(7) 7_565
C3 C4 1.392(5) .
C4 C4 1.389(9) 7_565
C7 C8 1.498(7) .
C7 C8 1.498(6) 7_565
C8 C9 1.468(8) .
C9 C10 1.525(8) .
C10 C9 1.525(8) 7_565
